data_7157641
loop_
_publ_author_name
'Chatterjee, Arpita'
'Murmu, Chudamani'
'Peruncheralathan, S.'

_publ_section_title
;
 Copper-catalysed <i>N</i>-arylation of 5-aminopyrazoles: a simple route
 to pyrazolo[3,4-<i>b</i>]indoles.
;
_journal_issue 33
_journal_name_full 'Organic &amp; biomolecular chemistry'
_journal_page_first 6571
_journal_page_last 6581
_journal_paper_doi 10.1039/d0ob00812e
_journal_volume 18
_journal_year 2020
_chemical_formula_moiety 'C16 H12 Br N3'
_chemical_formula_sum 'C16 H12 Br N3'
_chemical_formula_weight 326.20
_space_group_crystal_system monoclinic
_space_group_IT_number 14
_space_group_name_Hall '-P 2yn'
_space_group_name_H-M_alt 'P 1 21/n 1'
_atom_sites_solution_hydrogens geom
_atom_sites_solution_primary direct
_audit_creation_date 2019-12-16
_audit_creation_method
;
Olex2 1.2
(compiled 2015.01.26 svn.r3150 for OlexSys, GUI svn.r4998)
;
_audit_update_record
;
2020-02-22 deposited with the CCDC.	2020-08-05 downloaded from the CCDC.
;
_cell_angle_alpha 90
_cell_angle_beta 94.326(14)
_cell_angle_gamma 90
_cell_formula_units_Z 8
_cell_length_a 7.1264(10)
_cell_length_b 19.8670(19)
_cell_length_c 19.419(3)
_cell_measurement_reflns_used 2093
_cell_measurement_temperature 293(2)
_cell_measurement_theta_max 23.5230
_cell_measurement_theta_min 3.6110
_cell_volume 2741.5(6)
_computing_cell_refinement 'CrysAlisPro 1.171.39.46b (Rigaku OD, 2018)'
_computing_data_collection 'CrysAlisPro 1.171.39.46b (Rigaku OD, 2018)'
_computing_data_reduction 'CrysAlisPro 1.171.39.46b (Rigaku OD, 2018)'
_computing_molecular_graphics 'Olex2 (Dolomanov et al., 2009)'
_computing_publication_material 'Olex2 (Dolomanov et al., 2009)'
_computing_structure_refinement 'ShelXL (Sheldrick, 2008)'
_computing_structure_solution 'ShelXT (Sheldrick, 2015)'
_diffrn_ambient_temperature 293(2)
_diffrn_detector 'CCD plate'
_diffrn_detector_type 'Pilatus 200K'
_diffrn_measured_fraction_theta_full 0.998
_diffrn_measured_fraction_theta_max 0.998
_diffrn_measurement_details
;
List of Runs (angles in degrees, time in seconds):

  # Type    Start    End  Width  t~exp~   \w     \q     \k     \f   Frames
#--------------------------------------------------------------------------
  1  \w    -72.00   1.00   0.50   46.00    --   -3.67 -21.00 -38.00  146
  2  \w     -8.00  65.00   0.50   46.00    --   -3.67  21.00 127.00  146
  3  \w    -20.00  32.00   0.50   46.00    --   -3.67 -99.00 150.00  104
  4  \w    -70.00   0.00   0.50   46.00    --   -3.67 -38.00 -90.00  140
  5  \w    -20.00  32.00   0.50   46.00    --   -3.67 -99.00  30.00  104
  6  \w    -20.00  29.00   0.50   46.00    --   -3.67 -99.00 -90.00   98
;
_diffrn_measurement_device 'four-circle diffractometer'
_diffrn_measurement_device_type 'SuperNova, Dual, Cu at home/near, Pilatus 200K'
_diffrn_measurement_method '\w scans'
_diffrn_orient_matrix_type 'CrysAlisPro convention (1999,Acta A55,543-557)'
_diffrn_orient_matrix_UB_11 0.0891051000
_diffrn_orient_matrix_UB_12 0.0062991000
_diffrn_orient_matrix_UB_13 0.0175182000
_diffrn_orient_matrix_UB_21 -0.0441324000
_diffrn_orient_matrix_UB_22 0.0065327000
_diffrn_orient_matrix_UB_23 0.0308601000
_diffrn_orient_matrix_UB_31 0.0083170000
_diffrn_orient_matrix_UB_32 -0.0345426000
_diffrn_orient_matrix_UB_33 0.0090833000
_diffrn_radiation_monochromator mirror
_diffrn_radiation_probe x-ray
_diffrn_radiation_type MoK\a
_diffrn_radiation_wavelength 0.71073
_diffrn_reflns_av_R_equivalents 0.2166
_diffrn_reflns_av_unetI/netI 0.1452
_diffrn_reflns_Laue_measured_fraction_full 0.998
_diffrn_reflns_Laue_measured_fraction_max 0.998
_diffrn_reflns_limit_h_max 8
_diffrn_reflns_limit_h_min -8
_diffrn_reflns_limit_k_max 23
_diffrn_reflns_limit_k_min -22
_diffrn_reflns_limit_l_max 23
_diffrn_reflns_limit_l_min -23
_diffrn_reflns_number 27049
_diffrn_reflns_point_group_measured_fraction_full 0.998
_diffrn_reflns_point_group_measured_fraction_max 0.998
_diffrn_reflns_theta_full 24.999
_diffrn_reflns_theta_max 24.999
_diffrn_reflns_theta_min 3.291
_diffrn_source 'micro-focus sealed X-ray tube'
_diffrn_source_type 'SuperNova (Mo) X-ray Source'
_exptl_absorpt_coefficient_mu 2.991
_exptl_absorpt_correction_T_max 1.00000
_exptl_absorpt_correction_T_min 0.65522
_exptl_absorpt_correction_type multi-scan
_exptl_absorpt_process_details
;
CrysAlisPro 1.171.39.46b (Rigaku Oxford Diffraction, 2018)
Empirical absorption correction using spherical harmonics,
 implemented in SCALE3 ABSPACK scaling algorithm.
;
_exptl_crystal_density_diffrn 1.581
_exptl_crystal_description plate
_exptl_crystal_F_000 1312
_exptl_crystal_size_max 1.0
_exptl_crystal_size_mid 0.11
_exptl_crystal_size_min 0.09
_refine_diff_density_max 1.637
_refine_diff_density_min -0.820
_refine_diff_density_rms 0.111
_refine_ls_extinction_method none
_refine_ls_goodness_of_fit_ref 1.127
_refine_ls_hydrogen_treatment constr
_refine_ls_matrix_type full
_refine_ls_number_parameters 363
_refine_ls_number_reflns 4819
_refine_ls_number_restraints 55
_refine_ls_restrained_S_all 1.125
_refine_ls_R_factor_all 0.1888
_refine_ls_R_factor_gt 0.0994
_refine_ls_shift/su_max 0.000
_refine_ls_shift/su_mean 0.000
_refine_ls_structure_factor_coef Fsqd
_refine_ls_weighting_details 'w=1/[\s^2^(Fo^2^)+(0.1000P)^2^] where P=(Fo^2^+2Fc^2^)/3'
_refine_ls_weighting_scheme calc
_refine_ls_wR_factor_gt 0.2041
_refine_ls_wR_factor_ref 0.2384
_reflns_Friedel_coverage 0.000
_reflns_number_gt 2570
_reflns_number_total 4819
_reflns_threshold_expression 'I > 2\s(I)'
_cod_data_source_file d0ob00812e2.cif
_cod_data_source_block 4s
_cod_depositor_comments 'Adding full bibliography for 7157641.cif.'
_cod_database_code 7157641
_chemical_oxdiff_formula 'C116 H100 Br8 N36 '
_shelx_space_group_comment
;
The symmetry employed for this shelxl refinement is uniquely defined
by the following loop, which should always be used as a source of
symmetry information in preference to the above space-group names.
They are only intended as comments.
;
_diffrn_oxdiff_ac3_digest_frames
;
01923bd81282909ec7bf2568b0b1d318fa00025f0c0
;
_reflns_odcompleteness_completeness 99.43
_reflns_odcompleteness_iscentric 1
_reflns_odcompleteness_theta 26.32
_olex2_refinement_description
;
1. Fixed Uiso
 At 1.2 times of:
  All C(H) groups, All N(H) groups
 At 1.5 times of:
  All C(H,H,H) groups
2. Restrained distances
 C6-C5
 1.38 with sigma of 0.002
 C5-C4
 1.38 with sigma of 0.002
 C4-C3
 1.38 with sigma of 0.002
 C3-C2
 1.38 with sigma of 0.002
3. Uiso/Uaniso restraints and constraints
Uanis(C6) \\sim Ueq, Uanis(C5) \\sim Ueq, Uanis(C4) \\sim Ueq, Uanis(C3) \\sim
Ueq, Uanis(C2) \\sim Ueq: with sigma of 0.1 and sigma for terminal atoms of 0.2
4. Rigid body (RIGU) restrains
 C6, C5, C4, C3, C2
 with sigma for 1-2 distances of 0.004 and sigma for 1-3 distances of 0.004
5.a Aromatic/amide H refined with riding coordinates:
 N3(H3), N6(H6), C12(H12), C19(H19), C15(H15), C31(H31), C13(H13), C22(H22),
 C30(H30), C21(H21), C29(H29), C6(H6A), C28(H28), C14(H14), C20(H20), C3(H3A),
 C5(H5), C4(H4)
5.b Idealised Me refined as rotating group:
 C23(H23A,H23B,H23C), C7(H7A,H7B,H7C)
;
_shelx_shelxl_version_number 2014/7
_olex2_submission_special_instructions 'No special instructions were received'
_oxdiff_exptl_absorpt_empirical_details
;
Empirical correction (ABSPACK) includes:
- Absorption correction using spherical harmonics
- Frame scaling
;
_oxdiff_exptl_absorpt_empirical_full_max 1.452
_oxdiff_exptl_absorpt_empirical_full_min 0.624

loop_
_space_group_symop_operation_xyz
'x, y, z'
'-x+1/2, y+1/2, -z+1/2'
'-x, -y, -z'
'x-1/2, -y-1/2, z-1/2'

loop_
_atom_site_label
_atom_site_type_symbol
_atom_site_fract_x
_atom_site_fract_y
_atom_site_fract_z
_atom_site_U_iso_or_equiv
_atom_site_adp_type
_atom_site_occupancy
_atom_site_site_symmetry_order
_atom_site_calc_flag
_atom_site_refinement_flags_posn
_atom_site_refinement_flags_adp
_atom_site_refinement_flags_occupancy
_atom_site_disorder_assembly
_atom_site_disorder_group
Br2 Br 0.48363(18) 0.31288(6) 0.06505(6) 0.0568(4) Uani 1 1 d . . . . .
Br1 Br 0.16417(18) 0.55258(6) 0.32912(8) 0.0740(5) Uani 1 1 d . . . . .
N2 N 0.4613(11) 0.7536(3) 0.2988(4) 0.0332(19) Uani 1 1 d . . . . .
N5 N 0.2750(12) 0.5059(3) 0.1473(4) 0.036(2) Uani 1 1 d . . . . .
N1 N 0.4794(11) 0.7774(3) 0.3643(4) 0.0355(19) Uani 1 1 d . . . . .
N3 N 0.4576(11) 0.6662(4) 0.2296(4) 0.040(2) Uani 1 1 d . . . . .
H3 H 0.4542 0.6255 0.2144 0.047 Uiso 1 1 calc R . . . .
N4 N 0.4312(12) 0.5328(4) 0.1806(4) 0.039(2) Uani 1 1 d . . . . .
N6 N 0.1089(11) 0.4169(4) 0.1197(4) 0.040(2) Uani 1 1 d . . . . .
H6 H 0.0739 0.3756 0.1143 0.047 Uiso 1 1 calc R . . . .
C25 C 0.4388(13) 0.4174(4) 0.1863(5) 0.030(2) Uani 1 1 d . . . . .
C18 C 0.4932(12) 0.3486(4) 0.2080(5) 0.031(2) Uani 1 1 d . . . . .
C16 C 0.4591(13) 0.7791(4) 0.2335(5) 0.033(2) Uani 1 1 d . . . . .
C17 C 0.5109(14) 0.2960(4) 0.1611(5) 0.042(3) Uani 1 1 d . . . . .
C32 C 0.1093(13) 0.5298(4) 0.1161(5) 0.034(2) Uani 1 1 d . . . . .
C12 C 0.4592(14) 0.7320(5) 0.1189(5) 0.042(3) Uani 1 1 d . . . . .
H12 H 0.4558 0.6949 0.0896 0.050 Uiso 1 1 calc R . . . .
C27 C 0.0049(13) 0.4725(4) 0.0986(5) 0.032(2) Uani 1 1 d . . . . .
C8 C 0.4893(13) 0.7228(4) 0.4035(5) 0.034(2) Uani 1 1 d . . . . .
C10 C 0.4636(13) 0.6846(4) 0.2968(5) 0.039(2) Uani 1 1 d . . . . .
C11 C 0.4579(14) 0.7244(4) 0.1889(5) 0.038(2) Uani 1 1 d . . . . .
C26 C 0.2764(15) 0.4379(4) 0.1503(5) 0.037(2) Uani 1 1 d . . . . .
C24 C 0.5323(13) 0.4785(4) 0.2038(5) 0.035(2) Uani 1 1 d . . . . .
C1 C 0.4046(15) 0.5389(5) 0.3761(6) 0.050(3) Uani 1 1 d . . . . .
C9 C 0.4849(14) 0.6624(4) 0.3645(5) 0.040(2) Uani 1 1 d . . . . .
C19 C 0.5240(15) 0.3325(5) 0.2764(5) 0.045(3) Uani 1 1 d . . . . .
H19 H 0.5156 0.3663 0.3091 0.054 Uiso 1 1 calc R . . . .
C15 C 0.4617(14) 0.8436(4) 0.2077(5) 0.039(2) Uani 1 1 d . . . . .
H15 H 0.4589 0.8807 0.2368 0.047 Uiso 1 1 calc R . . . .
C31 C 0.0421(16) 0.5930(5) 0.1033(5) 0.044(3) Uani 1 1 d . . . . .
H31 H 0.1130 0.6309 0.1161 0.053 Uiso 1 1 calc R . . . .
C2 C 0.5378(15) 0.5921(5) 0.3917(5) 0.055(3) Uani 1 1 d D U . . .
C13 C 0.4658(16) 0.7966(5) 0.0933(6) 0.055(3) Uani 1 1 d . . . . .
H13 H 0.4683 0.8037 0.0461 0.066 Uiso 1 1 calc R . . . .
C22 C 0.5462(15) 0.2303(5) 0.1828(6) 0.048(3) Uani 1 1 d . . . . .
H22 H 0.5552 0.1960 0.1507 0.058 Uiso 1 1 calc R . . . .
C30 C -0.1367(17) 0.5985(5) 0.0701(6) 0.055(3) Uani 1 1 d . . . . .
H30 H -0.1878 0.6408 0.0603 0.066 Uiso 1 1 calc R . . . .
C21 C 0.5676(14) 0.2167(5) 0.2515(7) 0.054(3) Uani 1 1 d . . . . .
H21 H 0.5825 0.1724 0.2662 0.065 Uiso 1 1 calc R . . . .
C29 C -0.2379(15) 0.5420(5) 0.0518(5) 0.049(3) Uani 1 1 d . . . . .
H29 H -0.3565 0.5465 0.0287 0.059 Uiso 1 1 calc R . . . .
C6 C 0.4442(13) 0.4748(5) 0.3974(5) 0.053(3) Uani 1 1 d D U . . .
H6A H 0.3576 0.4402 0.3888 0.064 Uiso 1 1 calc R . . . .
C28 C -0.1679(15) 0.4780(5) 0.0668(5) 0.046(3) Uani 1 1 d . . . . .
H28 H -0.2393 0.4400 0.0551 0.055 Uiso 1 1 calc R . . . .
C14 C 0.4687(15) 0.8512(5) 0.1383(6) 0.054(3) Uani 1 1 d . . . . .
H14 H 0.4757 0.8945 0.1203 0.065 Uiso 1 1 calc R . . . .
C20 C 0.5676(14) 0.2671(5) 0.2993(6) 0.049(3) Uani 1 1 d . . . . .
H20 H 0.5959 0.2582 0.3460 0.059 Uiso 1 1 calc R . . . .
C23 C 0.7181(15) 0.4888(5) 0.2415(6) 0.053(3) Uani 1 1 d . . . . .
H23A H 0.7514 0.5356 0.2400 0.080 Uiso 1 1 calc GR . . . .
H23B H 0.8110 0.4625 0.2203 0.080 Uiso 1 1 calc GR . . . .
H23C H 0.7125 0.4750 0.2886 0.080 Uiso 1 1 calc GR . . . .
C7 C 0.5104(17) 0.7292(5) 0.4784(6) 0.055(3) Uani 1 1 d . . . . .
H7A H 0.5579 0.7732 0.4906 0.082 Uiso 1 1 calc GR . . . .
H7B H 0.5969 0.6957 0.4972 0.082 Uiso 1 1 calc GR . . . .
H7C H 0.3904 0.7230 0.4969 0.082 Uiso 1 1 calc GR . . . .
C3 C 0.7096(16) 0.5799(4) 0.4275(5) 0.064(3) Uani 1 1 d D U . . .
H3A H 0.7961 0.6141 0.4383 0.077 Uiso 1 1 calc R . . . .
C5 C 0.6167(12) 0.4627(5) 0.4323(5) 0.062(3) Uani 1 1 d D U . . .
H5 H 0.6474 0.4192 0.4467 0.075 Uiso 1 1 calc R . . . .
C4 C 0.7447(15) 0.5139(4) 0.4463(6) 0.068(3) Uani 1 1 d D U . . .
H4 H 0.8600 0.5034 0.4695 0.082 Uiso 1 1 calc R . . . .

loop_
_atom_site_aniso_label
_atom_site_aniso_U_11
_atom_site_aniso_U_22
_atom_site_aniso_U_33
_atom_site_aniso_U_23
_atom_site_aniso_U_13
_atom_site_aniso_U_12
Br2 0.0725(9) 0.0538(7) 0.0445(7) -0.0090(5) 0.0071(6) 0.0033(6)
Br1 0.0511(8) 0.0569(8) 0.1128(12) 0.0013(7) -0.0031(7) -0.0056(6)
N2 0.041(5) 0.016(4) 0.043(5) -0.003(3) 0.005(4) 0.002(3)
N5 0.048(5) 0.020(4) 0.040(5) 0.000(3) 0.000(4) 0.002(4)
N1 0.038(5) 0.025(4) 0.043(5) -0.012(4) -0.004(4) -0.002(3)
N3 0.050(5) 0.028(4) 0.039(5) -0.004(4) -0.008(4) -0.002(4)
N4 0.046(5) 0.035(4) 0.037(5) -0.003(4) 0.001(4) 0.002(4)
N6 0.040(5) 0.029(4) 0.048(5) -0.003(4) -0.001(4) -0.012(4)
C25 0.027(6) 0.030(5) 0.033(6) -0.003(4) 0.003(4) 0.001(4)
C18 0.029(6) 0.035(5) 0.029(6) -0.003(4) -0.001(4) -0.003(4)
C16 0.032(6) 0.024(5) 0.043(6) -0.001(5) -0.005(5) -0.006(4)
C17 0.034(6) 0.037(6) 0.055(7) -0.003(5) 0.011(5) -0.004(4)
C32 0.042(6) 0.024(5) 0.035(6) 0.000(4) 0.004(5) 0.000(4)
C12 0.048(7) 0.037(6) 0.042(7) -0.007(5) 0.006(5) 0.000(5)
C27 0.027(6) 0.029(5) 0.041(6) 0.004(4) -0.001(5) 0.001(4)
C8 0.028(6) 0.031(5) 0.042(6) -0.007(5) -0.010(5) 0.002(4)
C10 0.029(6) 0.033(6) 0.053(7) -0.016(5) -0.003(5) -0.004(4)
C11 0.042(6) 0.029(5) 0.044(7) 0.006(5) 0.002(5) -0.002(4)
C26 0.052(7) 0.021(5) 0.038(6) -0.002(4) -0.002(5) 0.003(4)
C24 0.034(6) 0.028(5) 0.043(6) -0.003(4) 0.007(5) 0.008(4)
C1 0.044(7) 0.047(7) 0.062(8) 0.000(5) 0.014(6) 0.005(5)
C9 0.047(7) 0.033(5) 0.041(7) 0.006(5) 0.005(5) 0.002(4)
C19 0.049(7) 0.049(6) 0.039(7) -0.009(5) 0.008(5) -0.003(5)
C15 0.050(7) 0.029(5) 0.037(7) -0.001(4) -0.003(5) -0.001(4)
C31 0.064(8) 0.031(6) 0.040(6) 0.000(4) 0.015(6) 0.009(5)
C2 0.095(8) 0.029(5) 0.045(6) 0.011(5) 0.039(5) 0.008(5)
C13 0.064(8) 0.048(7) 0.054(7) 0.006(5) 0.009(6) 0.004(5)
C22 0.049(7) 0.026(6) 0.070(9) 0.000(5) 0.008(6) 0.012(5)
C30 0.065(9) 0.036(6) 0.066(8) 0.010(5) 0.017(7) 0.011(6)
C21 0.035(7) 0.035(6) 0.091(10) 0.018(6) 0.000(6) 0.001(5)
C29 0.044(7) 0.050(7) 0.051(7) 0.010(5) -0.004(6) 0.012(5)
C6 0.069(6) 0.027(5) 0.065(7) 0.004(5) 0.022(5) 0.014(4)
C28 0.056(8) 0.041(6) 0.042(7) -0.001(5) 0.002(6) -0.012(5)
C14 0.052(7) 0.040(6) 0.072(9) 0.012(6) 0.007(6) -0.003(5)
C20 0.041(7) 0.051(7) 0.054(8) 0.011(6) -0.008(6) 0.002(5)
C23 0.057(8) 0.041(6) 0.062(8) -0.009(5) 0.007(6) -0.005(5)
C7 0.073(9) 0.041(6) 0.050(8) 0.003(5) 0.000(6) 0.009(5)
C3 0.116(8) 0.037(5) 0.043(6) 0.018(4) 0.041(6) 0.032(5)
C5 0.073(7) 0.050(6) 0.066(8) 0.012(5) 0.024(5) 0.013(4)
C4 0.075(7) 0.057(5) 0.074(8) 0.018(5) 0.011(6) 0.011(4)

loop_
_atom_type_symbol
_atom_type_description
_atom_type_scat_dispersion_real
_atom_type_scat_dispersion_imag
_atom_type_scat_source
C C 0.0033 0.0016 'International Tables Vol C Tables 4.2.6.8 and 6.1.1.4'
H H 0.0000 0.0000 'International Tables Vol C Tables 4.2.6.8 and 6.1.1.4'
Br Br -0.2901 2.4595 'International Tables Vol C Tables 4.2.6.8 and 6.1.1.4'
N N 0.0061 0.0033 'International Tables Vol C Tables 4.2.6.8 and 6.1.1.4'

loop_
_geom_angle_atom_site_label_1
_geom_angle_atom_site_label_2
_geom_angle_atom_site_label_3
_geom_angle
_geom_angle_site_symmetry_1
_geom_angle_site_symmetry_3
_geom_angle_publ_flag
N1 N2 C16 137.4(7) . . ?
N1 N2 C10 112.1(8) . . ?
C16 N2 C10 110.1(8) . . ?
N4 N5 C32 136.5(7) . . ?
C26 N5 N4 111.7(8) . . ?
C26 N5 C32 111.6(8) . . ?
C8 N1 N2 104.4(7) . . ?
C10 N3 H3 125.7 . . ?
C10 N3 C11 108.7(7) . . ?
C11 N3 H3 125.7 . . ?
C24 N4 N5 104.1(7) . . ?
C27 N6 H6 125.7 . . ?
C26 N6 H6 125.7 . . ?
C26 N6 C27 108.6(7) . . ?
C26 C25 C18 128.0(8) . . ?
C26 C25 C24 103.4(7) . . ?
C24 C25 C18 128.2(8) . . ?
C17 C18 C25 122.8(8) . . ?
C19 C18 C25 121.0(8) . . ?
C19 C18 C17 116.2(8) . . ?
N2 C16 C11 106.7(7) . . ?
N2 C16 C15 133.2(9) . . ?
C15 C16 C11 120.1(9) . . ?
C18 C17 Br2 120.2(7) . . ?
C22 C17 Br2 118.0(8) . . ?
C22 C17 C18 121.9(10) . . ?
N5 C32 C27 104.6(7) . . ?
C31 C32 N5 132.9(9) . . ?
C31 C32 C27 122.5(10) . . ?
C11 C12 H12 121.2 . . ?
C11 C12 C13 117.6(9) . . ?
C13 C12 H12 121.2 . . ?
N6 C27 C32 108.6(8) . . ?
C28 C27 N6 131.2(9) . . ?
C28 C27 C32 120.2(9) . . ?
N1 C8 C9 112.9(8) . . ?
N1 C8 C7 119.8(8) . . ?
C9 C8 C7 127.2(9) . . ?
N2 C10 C9 107.0(8) . . ?
N3 C10 N2 107.4(9) . . ?
N3 C10 C9 145.4(9) . . ?
C16 C11 N3 107.1(8) . . ?
C12 C11 N3 130.7(9) . . ?
C12 C11 C16 122.2(8) . . ?
N5 C26 N6 106.6(8) . . ?
N5 C26 C25 108.8(8) . . ?
N6 C26 C25 144.4(8) . . ?
N4 C24 C25 112.0(8) . . ?
N4 C24 C23 119.3(8) . . ?
C25 C24 C23 128.8(8) . . ?
C2 C1 Br1 123.6(7) . . ?
C6 C1 Br1 116.1(8) . . ?
C6 C1 C2 120.3(10) . . ?
C8 C9 C2 126.4(9) . . ?
C10 C9 C8 103.5(8) . . ?
C10 C9 C2 128.7(9) . . ?
C18 C19 H19 118.6 . . ?
C18 C19 C20 122.8(9) . . ?
C20 C19 H19 118.6 . . ?
C16 C15 H15 121.1 . . ?
C14 C15 C16 117.8(9) . . ?
C14 C15 H15 121.1 . . ?
C32 C31 H31 121.4 . . ?
C32 C31 C30 117.1(10) . . ?
C30 C31 H31 121.4 . . ?
C1 C2 C9 117.2(9) . . ?
C3 C2 C1 121.4(9) . . ?
C3 C2 C9 121.3(8) . . ?
C12 C13 H13 120.0 . . ?
C12 C13 C14 120.0(11) . . ?
C14 C13 H13 120.0 . . ?
C17 C22 H22 120.4 . . ?
C21 C22 C17 119.3(10) . . ?
C21 C22 H22 120.4 . . ?
C31 C30 H30 119.9 . . ?
C29 C30 C31 120.3(10) . . ?
C29 C30 H30 119.9 . . ?
C22 C21 H21 119.4 . . ?
C22 C21 C20 121.1(9) . . ?
C20 C21 H21 119.4 . . ?
C30 C29 H29 119.2 . . ?
C30 C29 C28 121.5(10) . . ?
C28 C29 H29 119.2 . . ?
C1 C6 H6A 121.0 . . ?
C1 C6 C5 117.9(10) . . ?
C5 C6 H6A 121.0 . . ?
C27 C28 C29 118.4(9) . . ?
C27 C28 H28 120.8 . . ?
C29 C28 H28 120.8 . . ?
C15 C14 C13 122.3(9) . . ?
C15 C14 H14 118.8 . . ?
C13 C14 H14 118.8 . . ?
C19 C20 H20 120.8 . . ?
C21 C20 C19 118.3(10) . . ?
C21 C20 H20 120.8 . . ?
C24 C23 H23A 109.5 . . ?
C24 C23 H23B 109.5 . . ?
C24 C23 H23C 109.5 . . ?
H23A C23 H23B 109.5 . . ?
H23A C23 H23C 109.5 . . ?
H23B C23 H23C 109.5 . . ?
C8 C7 H7A 109.5 . . ?
C8 C7 H7B 109.5 . . ?
C8 C7 H7C 109.5 . . ?
H7A C7 H7B 109.5 . . ?
H7A C7 H7C 109.5 . . ?
H7B C7 H7C 109.5 . . ?
C2 C3 H3A 122.1 . . ?
C4 C3 C2 115.9(10) . . ?
C4 C3 H3A 122.1 . . ?
C6 C5 H5 119.3 . . ?
C6 C5 C4 121.4(10) . . ?
C4 C5 H5 119.3 . . ?
C3 C4 C5 123.0(10) . . ?
C3 C4 H4 118.5 . . ?
C5 C4 H4 118.5 . . ?

loop_
_geom_bond_atom_site_label_1
_geom_bond_atom_site_label_2
_geom_bond_distance
_geom_bond_site_symmetry_2
_geom_bond_publ_flag
Br2 C17 1.891(10) . ?
Br1 C1 1.899(11) . ?
N2 N1 1.355(10) . ?
N2 C16 1.365(12) . ?
N2 C10 1.372(11) . ?
N5 N4 1.354(11) . ?
N5 C32 1.371(12) . ?
N5 C26 1.352(10) . ?
N1 C8 1.324(11) . ?
N3 H3 0.8600 . ?
N3 C10 1.351(12) . ?
N3 C11 1.402(11) . ?
N4 C24 1.354(11) . ?
N6 H6 0.8600 . ?
N6 C27 1.376(11) . ?
N6 C26 1.359(12) . ?
C25 C18 1.474(12) . ?
C25 C26 1.368(13) . ?
C25 C24 1.413(12) . ?
C18 C17 1.399(13) . ?
C18 C19 1.367(13) . ?
C16 C11 1.390(12) . ?
C16 C15 1.376(12) . ?
C17 C22 1.389(13) . ?
C32 C27 1.388(12) . ?
C32 C31 1.360(12) . ?
C12 H12 0.9300 . ?
C12 C11 1.368(13) . ?
C12 C13 1.378(13) . ?
C27 C28 1.339(13) . ?
C8 C9 1.418(12) . ?
C8 C7 1.458(13) . ?
C10 C9 1.384(14) . ?
C24 C23 1.478(13) . ?
C1 C2 1.439(14) . ?
C1 C6 1.362(13) . ?
C9 C2 1.529(13) . ?
C19 H19 0.9300 . ?
C19 C20 1.400(14) . ?
C15 H15 0.9300 . ?
C15 C14 1.361(14) . ?
C31 H31 0.9300 . ?
C31 C30 1.388(15) . ?
C2 C3 1.384(2) . ?
C13 H13 0.9300 . ?
C13 C14 1.393(15) . ?
C22 H22 0.9300 . ?
C22 C21 1.357(15) . ?
C30 H30 0.9300 . ?
C30 C29 1.366(14) . ?
C21 H21 0.9300 . ?
C21 C20 1.365(15) . ?
C29 H29 0.9300 . ?
C29 C28 1.389(13) . ?
C6 H6A 0.9300 . ?
C6 C5 1.379(2) . ?
C28 H28 0.9300 . ?
C14 H14 0.9300 . ?
C20 H20 0.9300 . ?
C23 H23A 0.9600 . ?
C23 H23B 0.9600 . ?
C23 H23C 0.9600 . ?
C7 H7A 0.9600 . ?
C7 H7B 0.9600 . ?
C7 H7C 0.9600 . ?
C3 H3A 0.9300 . ?
C3 C4 1.379(2) . ?
C5 H5 0.9300 . ?
C5 C4 1.379(2) . ?
C4 H4 0.9300 . ?
